data_2106423
loop_
_publ_author_name
'Rendle, D.F.'
'Trotter, J.'

_publ_section_title
;
 Sodium dideuteriumarsenate monodeuterate
;
_journal_name_full 'Acta Crystallographica B (24,1968-38,1982)'
_journal_page_first 2684
_journal_page_last 2686
_journal_volume 33
_journal_year 1977
_chemical_formula_sum 'As D4 Na O5'
_chemical_name_systematic 'Na D2 As O4 (D2 O)'
_space_group_IT_number 11
_symmetry_space_group_name_Hall '-P 2yb'
_symmetry_space_group_name_H-M 'P 1 21/m 1'
_cell_angle_alpha 90
_cell_angle_beta 92.58
_cell_angle_gamma 90
_cell_formula_units_Z 2
_cell_length_a 5.865
_cell_length_b 7.123
_cell_length_c 5.619
_cell_volume 234.504
_citation_journal_id_ASTM ACBCAR
_cod_data_source_file Rendle_ACBCAR_1977_598.cif
_cod_data_source_block D4As1Na1O5
_cod_original_cell_volume 234.5036
_cod_original_formula_sum 'D4 As1 Na1 O5'
_cod_database_code 2106423

loop_
_symmetry_equiv_pos_as_xyz
x,y,z
-x,y+1/2,-z
-x,-y,-z
x,-y-1/2,z

loop_
_atom_site_label
_atom_site_type_symbol
_atom_site_fract_x
_atom_site_fract_y
_atom_site_fract_z
_atom_site_occupancy
_atom_site_U_iso_or_equiv
O1 O-2 0.6427 0.0684 0.802 1 0.0
D3 D+1 0.048 0.25 0.455 1 0.0
O2 O-2 0.2112 0.25 0.7768 1 0.0
Na1 Na+1 0 0 0 1 0.0
D1 D+1 0.59 -0.034 0.736 1 0.0
O3 O-2 0.4931 0.25 0.3906 1 0.0
As1 As+5 0.4757 0.25 0.6899 1 0.0
D2 D+1 -0.169 0.25 0.325 1 0.0
O4 O-2 -0.0487 0.25 0.2833 1 0.0
